data_4083470
loop_
_publ_author_name
'Au, Richard H. W.'
'Fraser, Christopher S. A.'
'Eisler, Dana J.'
'Jennings, Michael C.'
'Puddephatt, Richard J.'

_publ_section_title
;
 Binuclear Organoplatinum(IV) Complexes with Bridging Xylenediyl Groups:
 Formation of Supramolecular Polymers through Hydrogen Bonding
;
_journal_issue 6
_journal_name_full Organometallics
_journal_page_first 1719
_journal_paper_doi 10.1021/om800889j
_journal_volume 28
_journal_year 2009
_chemical_formula_sum 'C80 H108 F12 N8 O10 P2 Pt2'
_chemical_formula_weight 2021.86
_chemical_name_systematic
; 
 ? 
;
_space_group_IT_number 14
_symmetry_cell_setting monoclinic
_symmetry_space_group_name_Hall '-P 2yn'
_symmetry_space_group_name_H-M 'P 1 21/n 1'
_atom_sites_solution_hydrogens geom
_atom_sites_solution_primary Patterson
_atom_sites_solution_secondary difmap
_audit_creation_method SHELXL-97
_cell_angle_alpha 90.00
_cell_angle_beta 93.6800(10)
_cell_angle_gamma 90.00
_cell_formula_units_Z 2
_cell_length_a 12.0864(2)
_cell_length_b 15.9369(3)
_cell_length_c 22.7586(5)
_cell_measurement_temperature 150(2)
_cell_volume 4374.72(15)
_computing_cell_refinement 'Nonius DENZO'
_computing_data_collection 'Nonius COLLECT'
_computing_data_reduction 'Nonius DENZO'
_computing_molecular_graphics 'Bruker SHELXTL'
_computing_publication_material 'Bruker SHELXTL'
_computing_structure_refinement 'SHELXL-97 (Sheldrick, 1997)'
_computing_structure_solution 'SHELXS-97 (Sheldrick, 1990)'
_diffrn_ambient_temperature 150(2)
_diffrn_measured_fraction_theta_full 0.994
_diffrn_measured_fraction_theta_max 0.994
_diffrn_measurement_device_type 'Nonius Kappa-CCD'
_diffrn_measurement_method 'phi/omega scans'
_diffrn_radiation_monochromator graphite
_diffrn_radiation_source 'fine-focus sealed tube'
_diffrn_radiation_type MoK\a
_diffrn_radiation_wavelength 0.71073
_diffrn_reflns_av_R_equivalents 0.070
_diffrn_reflns_av_sigmaI/netI 0.0637
_diffrn_reflns_limit_h_max 15
_diffrn_reflns_limit_h_min -15
_diffrn_reflns_limit_k_max 19
_diffrn_reflns_limit_k_min -20
_diffrn_reflns_limit_l_max 29
_diffrn_reflns_limit_l_min -29
_diffrn_reflns_number 44663
_diffrn_reflns_theta_full 27.50
_diffrn_reflns_theta_max 27.50
_diffrn_reflns_theta_min 2.56
_exptl_absorpt_coefficient_mu 3.315
_exptl_absorpt_correction_T_max 0.6362
_exptl_absorpt_correction_T_min 0.2410
_exptl_absorpt_correction_type integration
_exptl_crystal_colour colourless
_exptl_crystal_density_diffrn 1.535
_exptl_crystal_density_method 'not measured'
_exptl_crystal_description 'prismatic block'
_exptl_crystal_F_000 2036
_exptl_crystal_size_max 0.60
_exptl_crystal_size_mid 0.26
_exptl_crystal_size_min 0.15
_refine_diff_density_max 3.403
_refine_diff_density_min -1.756
_refine_diff_density_rms 0.123
_refine_ls_extinction_method none
_refine_ls_goodness_of_fit_ref 0.957
_refine_ls_hydrogen_treatment mixed
_refine_ls_matrix_type full
_refine_ls_number_parameters 518
_refine_ls_number_reflns 9984
_refine_ls_number_restraints 0
_refine_ls_restrained_S_all 0.957
_refine_ls_R_factor_all 0.0654
_refine_ls_R_factor_gt 0.0410
_refine_ls_shift/su_max 0.004
_refine_ls_shift/su_mean 0.000
_refine_ls_structure_factor_coef Fsqd
_refine_ls_weighting_details 'calc w=1/[\s^2^(Fo^2^)+(0.0607P)^2^+0.0000P] where P=(Fo^2^+2Fc^2^)/3'
_refine_ls_weighting_scheme calc
_refine_ls_wR_factor_gt 0.0962
_refine_ls_wR_factor_ref 0.1038
_reflns_number_gt 7117
_reflns_number_total 9984
_reflns_threshold_expression >2sigma(I)
_cod_data_source_file om800889j_si_001.cif
_cod_data_source_block 12(PF6)2.2Et2O.2PhNO2
_cod_depositor_comments
;
The following automatic conversions were performed:

'_symmetry_cell_setting' value 'Monoclinic' changed to 'monoclinic'
according to
/usr/data/users/saulius/automatic-downloads/retrospective/ACS/lib/dictionaries/cif_core.dic
dictionary named 'cif_core.dic' version 2.4.2 from 2011-04-26.

Automatic conversion script
Id: cif_fix_values 2281 2013-09-26 08:29:07Z andrius 
;
_cod_original_sg_symbol_H-M P2(1)/n
_cod_database_code 4083470

loop_
_symmetry_equiv_pos_as_xyz
'x, y, z'
'-x+1/2, y+1/2, -z+1/2'
'-x, -y, -z'
'x-1/2, -y-1/2, z-1/2'

loop_
_atom_site_label
_atom_site_type_symbol
_atom_site_fract_x
_atom_site_fract_y
_atom_site_fract_z
_atom_site_U_iso_or_equiv
_atom_site_adp_type
_atom_site_occupancy
_atom_site_symmetry_multiplicity
_atom_site_calc_flag
_atom_site_refinement_flags
Pt Pt 1.712200(12) 1.098171(10) 1.913789(7) 0.03103(7) Uani 1 1 d .
N1 N 1.8008(3) 0.9917(2) 1.88387(16) 0.0301(8) Uani 1 1 d .
C2 C 1.7954(4) 0.9142(3) 1.9054(2) 0.0380(11) Uani 1 1 d .
H2A H 1.7453 0.9034 1.9350 0.046 Uiso 1 1 calc R
C3 C 1.8590(4) 0.8493(3) 1.8868(2) 0.0371(10) Uani 1 1 d .
H3A H 1.8524 0.7952 1.9037 0.045 Uiso 1 1 calc R
C4 C 1.9327(3) 0.8620(3) 1.8437(2) 0.0331(10) Uani 1 1 d .
C5 C 1.9380(3) 0.9426(2) 1.82072(19) 0.0292(9) Uani 1 1 d .
H5A H 1.9864 0.9540 1.7904 0.035 Uiso 1 1 calc R
C6 C 1.8735(3) 1.0064(2) 1.84160(18) 0.0268(9) Uani 1 1 d .
C7 C 1.8773(3) 1.0937(2) 1.82058(19) 0.0276(9) Uani 1 1 d .
C8 C 1.9453(3) 1.1219(3) 1.77749(19) 0.0293(9) Uani 1 1 d .
H8A H 1.9962 1.0838 1.7617 0.035 Uiso 1 1 calc R
C9 C 1.9408(3) 1.2035(3) 1.7571(2) 0.0321(10) Uani 1 1 d .
C10 C 1.8670(3) 1.2565(3) 1.7831(2) 0.0356(10) Uani 1 1 d .
H10A H 1.8606 1.3132 1.7705 0.043 Uiso 1 1 calc R
C11 C 1.8034(3) 1.2286(3) 1.8264(2) 0.0342(10) Uani 1 1 d .
H11A H 1.7546 1.2669 1.8435 0.041 Uiso 1 1 calc R
N12 N 1.8070(3) 1.1488(2) 1.84587(16) 0.0297(8) Uani 1 1 d .
C13 C 2.0033(4) 0.7910(3) 1.8208(2) 0.0396(11) Uani 1 1 d .
C14 C 1.9617(5) 0.7725(3) 1.7574(2) 0.0586(15) Uani 1 1 d .
H14A H 1.9651 0.8238 1.7338 0.088 Uiso 1 1 calc R
H14B H 1.8848 0.7527 1.7566 0.088 Uiso 1 1 calc R
H14C H 2.0083 0.7292 1.7410 0.088 Uiso 1 1 calc R
C15 C 1.9951(5) 0.7105(3) 1.8567(3) 0.0578(15) Uani 1 1 d .
H15A H 1.9178 0.6917 1.8552 0.087 Uiso 1 1 calc R
H15B H 2.0210 0.7214 1.8977 0.087 Uiso 1 1 calc R
H15C H 2.0412 0.6669 1.8403 0.087 Uiso 1 1 calc R
C16 C 2.1252(4) 0.8193(3) 1.8240(3) 0.0620(16) Uani 1 1 d .
H16A H 2.1316 0.8717 1.8019 0.093 Uiso 1 1 calc R
H16B H 2.1705 0.7758 1.8068 0.093 Uiso 1 1 calc R
H16C H 2.1511 0.8283 1.8652 0.093 Uiso 1 1 calc R
C17 C 2.0104(4) 1.2361(3) 1.7082(2) 0.0413(12) Uani 1 1 d .
C18 C 1.9323(6) 1.2740(6) 1.6597(3) 0.120(3) Uani 1 1 d .
H18A H 1.8821 1.2304 1.6433 0.179 Uiso 1 1 calc R
H18B H 1.9758 1.2967 1.6285 0.179 Uiso 1 1 calc R
H18C H 1.8889 1.3191 1.6763 0.179 Uiso 1 1 calc R
C19 C 2.0774(6) 1.1689(3) 1.6811(3) 0.082(2) Uani 1 1 d .
H19A H 2.0275 1.1265 1.6629 0.123 Uiso 1 1 calc R
H19B H 2.1265 1.1425 1.7117 0.123 Uiso 1 1 calc R
H19C H 2.1219 1.1937 1.6511 0.123 Uiso 1 1 calc R
C20 C 2.0877(5) 1.3028(4) 1.7338(3) 0.088(2) Uani 1 1 d .
H20A H 2.1359 1.2787 1.7657 0.132 Uiso 1 1 calc R
H20B H 2.0442 1.3487 1.7493 0.132 Uiso 1 1 calc R
H20C H 2.1331 1.3244 1.7030 0.132 Uiso 1 1 calc R
C21 C 1.6332(4) 1.2068(3) 1.9360(2) 0.0467(12) Uani 1 1 d .
H21A H 1.6786 1.2364 1.9667 0.070 Uiso 1 1 calc R
H21B H 1.5611 1.1930 1.9508 0.070 Uiso 1 1 calc R
H21C H 1.6223 1.2427 1.9012 0.070 Uiso 1 1 calc R
C22 C 1.6329(4) 1.0388(3) 1.9786(2) 0.0458(12) Uani 1 1 d .
H22A H 1.6782 1.0425 2.0157 0.069 Uiso 1 1 calc R
H22B H 1.6215 0.9797 1.9679 0.069 Uiso 1 1 calc R
H22C H 1.5610 1.0656 1.9831 0.069 Uiso 1 1 calc R
C31 C 1.8358(4) 1.1317(3) 1.9776(2) 0.0416(11) Uani 1 1 d .
H31A H 1.8730 1.1832 1.9645 0.050 Uiso 1 1 calc R
H31B H 1.8009 1.1451 2.0146 0.050 Uiso 1 1 calc R
C32 C 1.9217(3) 1.0650(3) 1.9899(2) 0.0381(11) Uani 1 1 d .
C33 C 1.9115(3) 1.0060(3) 2.0337(2) 0.0402(11) Uani 1 1 d .
H33A H 1.8503 1.0095 2.0578 0.060 Uiso 1 1 calc R
C34 C 2.0132(4) 1.0571(3) 1.9566(2) 0.0414(11) Uani 1 1 d .
H34A H 2.0238 1.0966 1.9263 0.062 Uiso 1 1 calc R
N41 N 1.5754(3) 1.0676(2) 1.84948(16) 0.0319(8) Uani 1 1 d .
C42 C 1.4699(3) 1.0691(3) 1.8648(2) 0.0409(11) Uani 1 1 d .
H42A H 1.4559 1.0844 1.9040 0.049 Uiso 1 1 calc R
C43 C 1.3813(4) 1.0494(3) 1.8263(2) 0.0408(11) Uani 1 1 d .
H43A H 1.3081 1.0498 1.8392 0.049 Uiso 1 1 calc R
C44 C 1.3995(3) 1.0292(3) 1.7691(2) 0.0322(10) Uani 1 1 d .
C45 C 1.5080(3) 1.0284(2) 1.75204(19) 0.0294(9) Uani 1 1 d .
H45A H 1.5237 1.0155 1.7127 0.035 Uiso 1 1 calc R
C46 C 1.5917(3) 1.0470(3) 1.79367(19) 0.0311(10) Uani 1 1 d .
H46A H 1.6658 1.0450 1.7822 0.037 Uiso 1 1 calc R
C47 C 1.3029(4) 1.0094(3) 1.7273(2) 0.0380(11) Uani 1 1 d .
O48 O 1.2091(2) 1.0010(2) 1.74283(15) 0.0504(9) Uani 1 1 d .
O49 O 1.3297(3) 1.0025(2) 1.67226(16) 0.0491(9) Uani 1 1 d .
H49A H 1.276(4) 0.996(3) 1.644(2) 0.058(16) Uiso 1 1 d .
P51 P 1.22454(10) 1.00744(7) 1.34839(5) 0.0354(3) Uani 1 1 d .
F52 F 1.3508(2) 1.0034(2) 1.37357(13) 0.0584(8) Uani 1 1 d .
F53 F 1.1872(2) 0.95382(19) 1.40261(12) 0.0530(7) Uani 1 1 d .
F54 F 1.0990(2) 1.01137(17) 1.32205(12) 0.0482(7) Uani 1 1 d .
F55 F 1.2071(3) 1.09202(17) 1.38408(15) 0.0627(9) Uani 1 1 d .
F56 F 1.2619(2) 1.06069(18) 1.29318(13) 0.0527(7) Uani 1 1 d .
F57 F 1.2440(2) 0.92312(15) 1.31287(13) 0.0447(7) Uani 1 1 d .
O61 O 1.2588(5) 0.6522(3) 1.5925(3) 0.113(2) Uani 1 1 d .
O62 O 1.1704(4) 0.6939(3) 1.5125(3) 0.1007(19) Uani 1 1 d .
N63 N 1.2461(5) 0.7004(3) 1.5509(3) 0.0755(17) Uani 1 1 d .
C64 C 1.3240(4) 0.7691(3) 1.5458(3) 0.0489(13) Uani 1 1 d .
C65 C 1.3118(4) 0.8224(3) 1.4995(3) 0.0536(14) Uani 1 1 d .
H65A H 1.2530 0.8158 1.4701 0.064 Uiso 1 1 calc R
C66 C 1.3880(5) 0.8866(3) 1.4967(3) 0.0619(16) Uani 1 1 d .
H66A H 1.3827 0.9246 1.4644 0.074 Uiso 1 1 calc R
C67 C 1.4708(5) 0.8959(3) 1.5397(3) 0.0609(16) Uani 1 1 d .
H67A H 1.5228 0.9402 1.5368 0.073 Uiso 1 1 calc R
C68 C 1.4807(5) 0.8433(3) 1.5868(3) 0.0590(15) Uani 1 1 d .
H68A H 1.5377 0.8516 1.6169 0.071 Uiso 1 1 calc R
C69 C 1.4074(5) 0.7781(3) 1.5900(3) 0.0581(15) Uani 1 1 d .
H69A H 1.4137 0.7398 1.6221 0.070 Uiso 1 1 calc R
C71 C 1.1068(6) 0.8662(6) 1.6301(4) 0.115(4) Uani 1 1 d .
H71A H 1.0489 0.8231 1.6260 0.173 Uiso 1 1 calc R
H71B H 1.1014 0.8958 1.6676 0.173 Uiso 1 1 calc R
H71C H 1.1798 0.8395 1.6295 0.173 Uiso 1 1 calc R
C72 C 1.0923(5) 0.9262(7) 1.5811(4) 0.114(4) Uani 1 1 d .
H72A H 1.0968 0.8964 1.5432 0.136 Uiso 1 1 calc R
H72B H 1.0185 0.9530 1.5815 0.136 Uiso 1 1 calc R
O73 O 1.1758(3) 0.9878(3) 1.58699(17) 0.0707(12) Uani 1 1 d .
C74 C 1.1695(7) 1.0500(6) 1.5405(3) 0.103(3) Uani 1 1 d .
H74A H 1.0997 1.0823 1.5416 0.124 Uiso 1 1 calc R
H74B H 1.1705 1.0221 1.5016 0.124 Uiso 1 1 calc R
C75 C 1.2664(8) 1.1072(5) 1.5494(4) 0.103(3) Uani 1 1 d .
H75A H 1.2635 1.1496 1.5182 0.155 Uiso 1 1 calc R
H75B H 1.3351 1.0748 1.5481 0.155 Uiso 1 1 calc R
H75C H 1.2644 1.1349 1.5878 0.155 Uiso 1 1 calc R

loop_
_atom_site_aniso_label
_atom_site_aniso_U_11
_atom_site_aniso_U_22
_atom_site_aniso_U_33
_atom_site_aniso_U_23
_atom_site_aniso_U_13
_atom_site_aniso_U_12
Pt 0.02276(9) 0.03626(11) 0.03353(11) -0.00395(8) -0.00247(7) 0.00334(7)
N1 0.0228(17) 0.0261(17) 0.041(2) 0.0007(16) 0.0006(16) 0.0017(15)
C2 0.033(2) 0.040(3) 0.040(3) 0.007(2) 0.001(2) -0.002(2)
C3 0.039(2) 0.029(2) 0.043(3) 0.004(2) -0.004(2) 0.001(2)
C4 0.029(2) 0.027(2) 0.041(3) -0.001(2) -0.010(2) 0.0038(19)
C5 0.025(2) 0.029(2) 0.033(2) -0.0011(19) -0.0025(18) 0.0006(18)
C6 0.0244(19) 0.026(2) 0.029(2) 0.0000(18) -0.0064(17) -0.0006(17)
C7 0.0183(18) 0.030(2) 0.033(2) -0.0060(18) -0.0060(17) 0.0023(17)
C8 0.0245(19) 0.028(2) 0.035(2) -0.0066(19) -0.0034(18) 0.0015(17)
C9 0.025(2) 0.028(2) 0.042(3) -0.001(2) -0.0034(19) -0.0051(18)
C10 0.029(2) 0.025(2) 0.051(3) -0.003(2) -0.006(2) -0.0016(18)
C11 0.027(2) 0.027(2) 0.048(3) -0.004(2) -0.004(2) 0.0016(18)
N12 0.0229(16) 0.0267(18) 0.039(2) -0.0066(16) -0.0043(16) 0.0001(14)
C13 0.042(3) 0.026(2) 0.050(3) -0.002(2) -0.001(2) 0.007(2)
C14 0.072(4) 0.047(3) 0.056(4) -0.009(3) -0.006(3) 0.019(3)
C15 0.073(4) 0.036(3) 0.065(4) 0.005(3) 0.004(3) 0.016(3)
C16 0.041(3) 0.047(3) 0.098(5) -0.004(3) 0.000(3) 0.012(2)
C17 0.035(2) 0.035(2) 0.054(3) 0.009(2) 0.004(2) -0.002(2)
C18 0.076(5) 0.196(9) 0.088(6) 0.078(6) 0.019(4) 0.021(6)
C19 0.112(5) 0.040(3) 0.102(5) 0.003(3) 0.073(5) -0.002(3)
C20 0.080(4) 0.062(4) 0.127(6) -0.027(4) 0.052(4) -0.044(4)
C21 0.039(3) 0.043(3) 0.059(3) -0.009(3) 0.007(2) 0.013(2)
C22 0.035(2) 0.061(3) 0.042(3) -0.004(3) 0.000(2) 0.000(2)
C31 0.032(2) 0.049(3) 0.042(3) -0.012(2) -0.012(2) 0.001(2)
C32 0.024(2) 0.049(3) 0.039(3) -0.006(2) -0.011(2) 0.001(2)
C33 0.025(2) 0.057(3) 0.037(3) -0.009(2) -0.006(2) 0.001(2)
C34 0.028(2) 0.055(3) 0.039(3) -0.003(2) -0.009(2) -0.002(2)
N41 0.0268(18) 0.0323(18) 0.036(2) -0.0012(17) -0.0013(16) 0.0057(16)
C42 0.024(2) 0.058(3) 0.041(3) -0.005(2) 0.002(2) 0.005(2)
C43 0.027(2) 0.055(3) 0.040(3) -0.005(2) 0.001(2) 0.001(2)
C44 0.024(2) 0.028(2) 0.044(3) -0.002(2) -0.0075(19) 0.0002(17)
C45 0.028(2) 0.025(2) 0.034(2) -0.0022(18) -0.0012(19) -0.0021(17)
C46 0.026(2) 0.030(2) 0.037(3) 0.0022(19) 0.0042(19) -0.0016(18)
C47 0.034(2) 0.034(2) 0.044(3) 0.002(2) -0.008(2) 0.002(2)
O48 0.0268(16) 0.072(2) 0.052(2) -0.0077(18) -0.0054(15) -0.0030(17)
O49 0.0346(18) 0.075(3) 0.036(2) -0.0028(18) -0.0138(16) -0.0064(18)
P51 0.0389(6) 0.0338(6) 0.0330(7) -0.0011(5) -0.0016(5) -0.0071(5)
F52 0.0409(15) 0.080(2) 0.0520(19) -0.0040(16) -0.0107(14) -0.0129(15)
F53 0.0569(17) 0.0590(18) 0.0431(17) 0.0114(14) 0.0042(14) -0.0095(15)
F54 0.0388(14) 0.0544(17) 0.0503(18) -0.0028(14) -0.0052(13) 0.0061(13)
F55 0.083(2) 0.0470(17) 0.059(2) -0.0243(15) 0.0117(18) -0.0117(15)
F56 0.0651(19) 0.0426(15) 0.0514(18) 0.0097(14) 0.0114(15) -0.0078(14)
F57 0.0451(15) 0.0351(13) 0.0538(18) -0.0061(13) 0.0013(14) 0.0009(12)
O61 0.117(4) 0.067(3) 0.163(6) 0.030(3) 0.070(4) -0.014(3)
O62 0.068(3) 0.089(4) 0.149(5) -0.047(3) 0.032(3) -0.035(3)
N63 0.062(3) 0.053(3) 0.116(5) -0.019(3) 0.039(4) -0.013(3)
C64 0.046(3) 0.037(3) 0.066(4) -0.008(3) 0.017(3) -0.008(2)
C65 0.049(3) 0.053(3) 0.058(4) -0.015(3) -0.001(3) -0.001(3)
C66 0.080(4) 0.052(3) 0.051(4) 0.016(3) -0.013(3) -0.008(3)
C67 0.061(4) 0.050(3) 0.072(4) 0.009(3) -0.003(3) -0.013(3)
C68 0.064(4) 0.044(3) 0.064(4) 0.008(3) -0.024(3) 0.000(3)
C69 0.081(4) 0.041(3) 0.052(4) 0.012(3) 0.007(3) 0.006(3)
C71 0.075(5) 0.151(8) 0.126(8) -0.082(7) 0.046(5) -0.070(6)
C72 0.038(3) 0.224(11) 0.079(6) -0.080(7) 0.006(4) -0.009(5)
O73 0.0339(19) 0.133(4) 0.043(2) -0.027(2) -0.0149(17) 0.005(2)
C74 0.100(6) 0.169(9) 0.037(4) -0.023(5) -0.025(4) 0.068(6)
C75 0.131(8) 0.122(7) 0.057(5) 0.014(4) 0.007(5) 0.046(6)

loop_
_atom_type_symbol
_atom_type_description
_atom_type_scat_dispersion_real
_atom_type_scat_dispersion_imag
_atom_type_scat_source
C C 0.0033 0.0016 'International Tables Vol C Tables 4.2.6.8 and 6.1.1.4'
H H 0.0000 0.0000 'International Tables Vol C Tables 4.2.6.8 and 6.1.1.4'
N N 0.0061 0.0033 'International Tables Vol C Tables 4.2.6.8 and 6.1.1.4'
O O 0.0106 0.0060 'International Tables Vol C Tables 4.2.6.8 and 6.1.1.4'
F F 0.0171 0.0103 'International Tables Vol C Tables 4.2.6.8 and 6.1.1.4'
P P 0.1023 0.0942 'International Tables Vol C Tables 4.2.6.8 and 6.1.1.4'
Pt Pt -1.7033 8.3905 'International Tables Vol C Tables 4.2.6.8 and 6.1.1.4'

loop_
_geom_angle_atom_site_label_1
_geom_angle_atom_site_label_2
_geom_angle_atom_site_label_3
_geom_angle
_geom_angle_site_symmetry_1
C22 Pt C21 88.0(2) .
C22 Pt C31 88.0(2) .
C21 Pt C31 86.3(2) .
C22 Pt N12 173.73(16) .
C21 Pt N12 98.01(17) .
C31 Pt N12 90.75(17) .
C22 Pt N1 97.44(17) .
C21 Pt N1 174.51(17) .
C31 Pt N1 94.24(16) .
N12 Pt N1 76.53(12) .
C22 Pt N41 90.59(17) .
C21 Pt N41 90.51(17) .
C31 Pt N41 176.58(15) .
N12 Pt N41 91.00(13) .
N1 Pt N41 89.02(13) .
C2 N1 C6 117.9(4) .
C2 N1 Pt 125.5(3) .
C6 N1 Pt 116.4(3) .
N1 C2 C3 122.9(4) .
C2 C3 C4 120.6(4) .
C3 C4 C5 116.7(4) .
C3 C4 C13 122.2(4) .
C5 C4 C13 121.1(4) .
C6 C5 C4 120.7(4) .
N1 C6 C5 121.2(4) .
N1 C6 C7 115.3(3) .
C5 C6 C7 123.6(4) .
N12 C7 C8 119.9(4) .
N12 C7 C6 115.8(4) .
C8 C7 C6 124.4(4) .
C9 C8 C7 121.8(4) .
C8 C9 C10 116.3(4) .
C8 C9 C17 123.5(4) .
C10 C9 C17 120.2(4) .
C11 C10 C9 121.2(4) .
N12 C11 C10 122.6(4) .
C11 N12 C7 118.2(4) .
C11 N12 Pt 125.9(3) .
C7 N12 Pt 115.9(3) .
C15 C13 C14 108.4(4) .
C15 C13 C4 112.5(4) .
C14 C13 C4 107.9(4) .
C15 C13 C16 108.4(4) .
C14 C13 C16 110.9(4) .
C4 C13 C16 108.8(4) .
C19 C17 C20 109.0(5) .
C19 C17 C9 113.2(4) .
C20 C17 C9 108.3(4) .
C19 C17 C18 108.1(5) .
C20 C17 C18 109.8(6) .
C9 C17 C18 108.4(4) .
C32 C31 Pt 113.9(3) .
C33 C32 C34 116.3(4) .
C33 C32 C31 121.7(4) .
C34 C32 C31 122.0(5) .
C34 C33 C32 121.9(4) 3_979
C33 C34 C32 121.8(5) 3_979
C46 N41 C42 116.8(4) .
C46 N41 Pt 122.5(3) .
C42 N41 Pt 120.7(3) .
N41 C42 C43 122.9(4) .
C44 C43 C42 119.5(4) .
C43 C44 C45 118.6(4) .
C43 C44 C47 119.2(4) .
C45 C44 C47 122.2(4) .
C46 C45 C44 118.1(4) .
N41 C46 C45 124.1(4) .
O48 C47 O49 123.8(4) .
O48 C47 C44 123.0(4) .
O49 C47 C44 113.2(4) .
F53 P51 F57 89.94(16) .
F53 P51 F55 90.32(17) .
F57 P51 F55 179.09(19) .
F53 P51 F54 90.14(16) .
F57 P51 F54 90.61(16) .
F55 P51 F54 90.26(17) .
F53 P51 F52 90.68(17) .
F57 P51 F52 88.78(16) .
F55 P51 F52 90.34(18) .
F54 P51 F52 178.98(17) .
F53 P51 F56 179.36(18) .
F57 P51 F56 89.47(16) .
F55 P51 F56 90.28(17) .
F54 P51 F56 89.62(16) .
F52 P51 F56 89.55(16) .
O61 N63 O62 123.3(6) .
O61 N63 C64 119.0(7) .
O62 N63 C64 117.7(7) .
C65 C64 C69 122.6(5) .
C65 C64 N63 119.7(6) .
C69 C64 N63 117.7(6) .
C64 C65 C66 117.5(5) .
C67 C66 C65 120.5(5) .
C68 C67 C66 121.5(5) .
C67 C68 C69 119.1(6) .
C68 C69 C64 118.8(5) .
O73 C72 C71 109.4(6) .
C72 O73 C74 113.9(6) .
O73 C74 C75 108.4(6) .

loop_
_geom_bond_atom_site_label_1
_geom_bond_atom_site_label_2
_geom_bond_distance
_geom_bond_site_symmetry_2
Pt C22 2.042(5) .
Pt C21 2.056(4) .
Pt C31 2.085(5) .
Pt N12 2.140(3) .
Pt N1 2.141(3) .
Pt N41 2.191(4) .
N1 C2 1.332(5) .
N1 C6 1.364(5) .
C2 C3 1.372(6) .
C3 C4 1.381(6) .
C4 C5 1.389(6) .
C4 C13 1.528(6) .
C5 C6 1.384(5) .
C6 C7 1.472(5) .
C7 N12 1.373(5) .
C7 C8 1.394(6) .
C8 C9 1.381(6) .
C9 C10 1.388(6) .
C9 C17 1.530(6) .
C10 C11 1.362(6) .
C11 N12 1.347(5) .
C13 C15 1.527(7) .
C13 C14 1.528(7) .
C13 C16 1.538(6) .
C17 C19 1.498(7) .
C17 C20 1.507(7) .
C17 C18 1.530(9) .
C31 C32 1.499(7) .
C32 C33 1.382(7) .
C32 C34 1.386(6) .
C33 C34 1.364(6) 3_979
C34 C33 1.364(6) 3_979
N41 C46 1.339(5) .
N41 C42 1.344(5) .
C42 C43 1.376(6) .
C43 C44 1.372(6) .
C44 C45 1.392(5) .
C44 C47 1.490(6) .
C45 C46 1.373(6) .
C47 O48 1.217(5) .
C47 O49 1.319(6) .
P51 F53 1.590(3) .
P51 F57 1.593(3) .
P51 F55 1.595(3) .
P51 F54 1.596(3) .
P51 F52 1.597(3) .
P51 F56 1.605(3) .
O61 N63 1.223(8) .
O62 N63 1.227(8) .
N63 C64 1.454(7) .
C64 C65 1.353(8) .
C64 C69 1.386(8) .
C65 C66 1.382(7) .
C66 C67 1.363(9) .
C67 C68 1.360(8) .
C68 C69 1.371(7) .
C71 C72 1.471(13) .
C72 O73 1.407(9) .
O73 C74 1.448(9) .
C74 C75 1.488(11) .
